data_4074023
loop_
_publ_author_name
'Cortes-Llamas, Sara A.'
'Mu\~noz-Hern\'andez, Miguel-\'Angel'

_publ_section_title
;
 Sodium Polypyrazolylaluminates: Synthesis, Characterization, and
 Isolation of a Reaction Intermediate of a Trispyrazolylaluminate
;
_journal_issue 27
_journal_name_full Organometallics
_journal_page_first 6844
_journal_paper_doi 10.1021/om700828b
_journal_volume 26
_journal_year 2007
_chemical_formula_sum 'C50 H100 Al3 N6 Na3 O2'
_chemical_formula_weight 966.7
_chemical_name_common 'Compound 1'
_chemical_name_systematic
; 
 ? 
;
_space_group_IT_number 14
_symmetry_cell_setting monoclinic
_symmetry_space_group_name_Hall '-P 2yn'
_symmetry_space_group_name_H-M 'P 1 21/n 1'
_atom_sites_solution_hydrogens geom
_atom_sites_solution_primary direct
_atom_sites_solution_secondary difmap
_audit_creation_method SHELXL-97
_cell_angle_alpha 90.00
_cell_angle_beta 104.926(3)
_cell_angle_gamma 90.00
_cell_formula_units_Z 4
_cell_length_a 19.751(3)
_cell_length_b 10.5371(16)
_cell_length_c 29.873(6)
_cell_measurement_temperature 100(2)
_cell_volume 6007.3(18)
_computing_cell_refinement 'Bruker SMART'
_computing_data_collection 'Bruker SMART'
_computing_data_reduction 'Bruker SHELXTL'
_computing_molecular_graphics 'Bruker SHELXTL'
_computing_publication_material 'Bruker SHELXTL'
_computing_structure_refinement 'SHELXL-97 (Sheldrick, 1997)'
_computing_structure_solution 'SHELXS-97 (Sheldrick, 1990)'
_diffrn_ambient_temperature 100(2)
_diffrn_measured_fraction_theta_full 0.939
_diffrn_measured_fraction_theta_max 0.939
_diffrn_measurement_device_type 'CCD area detector'
_diffrn_measurement_method 'phi and omega scans'
_diffrn_radiation_monochromator graphite
_diffrn_radiation_source 'fine-focus sealed tube'
_diffrn_radiation_type MoK\a
_diffrn_radiation_wavelength 0.71073
_diffrn_reflns_av_R_equivalents 0.0462
_diffrn_reflns_av_sigmaI/netI 0.0950
_diffrn_reflns_limit_h_max 9
_diffrn_reflns_limit_h_min -22
_diffrn_reflns_limit_k_max 11
_diffrn_reflns_limit_k_min -5
_diffrn_reflns_limit_l_max 35
_diffrn_reflns_limit_l_min -34
_diffrn_reflns_number 14087
_diffrn_reflns_theta_full 25.00
_diffrn_reflns_theta_max 25.00
_diffrn_reflns_theta_min 1.41
_exptl_absorpt_coefficient_mu 0.124
_exptl_absorpt_correction_type none
_exptl_crystal_colour colorless
_exptl_crystal_density_diffrn 1.069
_exptl_crystal_density_method 'not measured'
_exptl_crystal_description rectangular
_exptl_crystal_F_000 2120
_exptl_crystal_size_max 0.24
_exptl_crystal_size_mid 0.19
_exptl_crystal_size_min 0.14
_refine_diff_density_max 0.689
_refine_diff_density_min -0.365
_refine_diff_density_rms 0.071
_refine_ls_extinction_method none
_refine_ls_goodness_of_fit_ref 0.990
_refine_ls_hydrogen_treatment mixed
_refine_ls_matrix_type full
_refine_ls_number_parameters 705
_refine_ls_number_reflns 9960
_refine_ls_number_restraints 0
_refine_ls_restrained_S_all 0.990
_refine_ls_R_factor_all 0.1032
_refine_ls_R_factor_gt 0.0671
_refine_ls_shift/su_max 0.006
_refine_ls_shift/su_mean 0.000
_refine_ls_structure_factor_coef Fsqd
_refine_ls_weighting_details 'calc w=1/[\s^2^(Fo^2^)+(0.1052P)^2^+0.0000P] where P=(Fo^2^+2Fc^2^)/3'
_refine_ls_weighting_scheme calc
_refine_ls_wR_factor_gt 0.1663
_refine_ls_wR_factor_ref 0.1878
_reflns_number_gt 6679
_reflns_number_total 9960
_reflns_threshold_expression >2sigma(I)
_cod_data_source_file om700828b-file001.cif
_cod_data_source_block sara21m
_cod_depositor_comments
;
The following automatic conversions were performed:

'_symmetry_cell_setting' value 'Monoclinic' changed to 'monoclinic'
according to /home/saulius/struct/CIF-dictionaries/cif_core.dic
dictionary named 'cif_core.dic' version 2.4.1 from 2010-06-29.

Automatic conversion script
Id: cif_fix_values 1715 2011-07-08 13:25:40Z adriana 
;
_cod_original_cell_volume 6007.5(17)
_cod_original_sg_symbol_H-M P21/n
_cod_database_code 4074023

loop_
_symmetry_equiv_pos_as_xyz
'x, y, z'
'-x+1/2, y+1/2, -z+1/2'
'-x, -y, -z'
'x-1/2, -y-1/2, z-1/2'

loop_
_atom_site_label
_atom_site_type_symbol
_atom_site_fract_x
_atom_site_fract_y
_atom_site_fract_z
_atom_site_U_iso_or_equiv
_atom_site_adp_type
_atom_site_occupancy
_atom_site_symmetry_multiplicity
_atom_site_calc_flag
_atom_site_refinement_flags
Al2 Al 0.94477(6) 0.02852(10) 0.28879(3) 0.0223(3) Uani 1 1 d .
Al3 Al 1.07841(6) 0.50714(10) 0.41554(3) 0.0241(3) Uani 1 1 d .
Al1 Al 0.90806(6) 0.24100(10) 0.07519(3) 0.0223(3) Uani 1 1 d .
Na3 Na 1.05357(7) 0.27704(13) 0.33942(4) 0.0282(3) Uani 1 1 d .
N1 N 0.90432(14) 0.3966(3) 0.11086(8) 0.0204(6) Uani 1 1 d .
N4 N 1.03781(14) 0.1981(2) 0.26172(9) 0.0194(6) Uani 1 1 d .
N5 N 1.15290(15) 0.2922(3) 0.40534(9) 0.0213(6) Uani 1 1 d .
O2 O 0.65628(13) 0.4077(2) 0.01847(8) 0.0314(6) Uani 1 1 d .
N3 N 1.02562(14) 0.0678(2) 0.26338(8) 0.0189(6) Uani 1 1 d .
N6 N 1.16726(14) 0.4216(3) 0.41440(8) 0.0206(6) Uani 1 1 d .
N2 N 0.87156(14) 0.3714(3) 0.14639(8) 0.0203(6) Uani 1 1 d .
C26 C 1.08278(17) 0.2150(3) 0.23552(10) 0.0201(7) Uani 1 1 d .
C27 C 1.10055(18) 0.0987(3) 0.22037(11) 0.0211(8) Uani 1 1 d .
H27 H 1.1310 0.0845 0.2018 0.025 Uiso 1 1 calc R
C19 C 0.93859(18) 0.5898(3) 0.07068(11) 0.0239(8) Uani 1 1 d .
C14 C 0.85351(17) 0.4817(3) 0.16087(10) 0.0208(7) Uani 1 1 d .
C40 C 1.23370(18) 0.4452(3) 0.41080(10) 0.0224(8) Uani 1 1 d .
C12 C 0.90508(17) 0.5246(3) 0.10515(10) 0.0201(7) Uani 1 1 d .
C13 C 0.87377(18) 0.5811(3) 0.13600(10) 0.0234(8) Uani 1 1 d .
H13 H 0.8673 0.6675 0.1397 0.028 Uiso 1 1 calc R
C9 C 0.8118(2) 0.2216(4) 0.03508(13) 0.0285(9) Uani 1 1 d .
C28 C 1.06445(17) 0.0079(3) 0.23809(10) 0.0203(7) Uani 1 1 d .
C23 C 0.8633(2) 0.0291(4) 0.23298(12) 0.0294(9) Uani 1 1 d .
C22 C 0.90078(19) 0.5517(3) 0.02120(11) 0.0261(8) Uani 1 1 d .
H22A H 0.9025 0.4611 0.0181 0.039 Uiso 1 1 calc R
H22B H 0.9233 0.5911 -0.0001 0.039 Uiso 1 1 calc R
H22C H 0.8528 0.5788 0.0145 0.039 Uiso 1 1 calc R
C37 C 1.0275(2) 0.5211(4) 0.34856(13) 0.0338(10) Uani 1 1 d .
C29 C 1.06565(18) -0.1346(3) 0.23138(11) 0.0217(8) Uani 1 1 d .
C42 C 1.21102(18) 0.2412(3) 0.39725(10) 0.0212(8) Uani 1 1 d .
C31 C 1.1027(2) -0.1983(3) 0.27783(12) 0.0303(9) Uani 1 1 d .
H31A H 1.1501 -0.1682 0.2878 0.045 Uiso 1 1 calc R
H31B H 1.1028 -0.2886 0.2738 0.045 Uiso 1 1 calc R
H31C H 1.0783 -0.1775 0.3008 0.045 Uiso 1 1 calc R
C30 C 0.99178(18) -0.1883(3) 0.21297(12) 0.0262(8) Uani 1 1 d .
H30A H 0.9670 -0.1829 0.2367 0.039 Uiso 1 1 calc R
H30B H 0.9947 -0.2754 0.2043 0.039 Uiso 1 1 calc R
H30C H 0.9673 -0.1403 0.1864 0.039 Uiso 1 1 calc R
C41 C 1.26221(19) 0.3339(3) 0.40018(11) 0.0257(8) Uani 1 1 d .
H41 H 1.3068 0.3227 0.3958 0.031 Uiso 1 1 calc R
C39 C 1.0866(3) 0.6751(4) 0.44590(15) 0.0367(10) Uani 1 1 d .
C32 C 1.1069(2) -0.1651(3) 0.19591(13) 0.0327(9) Uani 1 1 d .
H32A H 1.0845 -0.1262 0.1668 0.049 Uiso 1 1 calc R
H32B H 1.1084 -0.2554 0.1919 0.049 Uiso 1 1 calc R
H32C H 1.1538 -0.1330 0.2067 0.049 Uiso 1 1 calc R
C33 C 1.10809(18) 0.3461(3) 0.22595(12) 0.0250(8) Uani 1 1 d .
C47 C 1.26575(19) 0.5769(3) 0.41562(12) 0.0273(8) Uani 1 1 d .
C15 C 0.81480(19) 0.4911(3) 0.19893(11) 0.0272(8) Uani 1 1 d .
C11 C 0.9289(3) 0.0924(4) 0.11725(14) 0.0341(10) Uani 1 1 d .
C25 C 0.9541(3) -0.1291(4) 0.32551(14) 0.0322(9) Uani 1 1 d .
C20 C 1.01625(19) 0.5566(4) 0.08151(12) 0.0345(10) Uani 1 1 d .
H20A H 1.0393 0.5856 0.1121 0.052 Uiso 1 1 calc R
H20B H 1.0368 0.5971 0.0594 0.052 Uiso 1 1 calc R
H20C H 1.0215 0.4663 0.0798 0.052 Uiso 1 1 calc R
C43 C 1.21574(19) 0.1014(3) 0.38684(11) 0.0233(8) Uani 1 1 d .
C50 C 1.2230(2) 0.6619(3) 0.37748(12) 0.0340(9) Uani 1 1 d .
H50A H 1.2207 0.6244 0.3478 0.051 Uiso 1 1 calc R
H50B H 1.2449 0.7437 0.3792 0.051 Uiso 1 1 calc R
H50C H 1.1765 0.6712 0.3813 0.051 Uiso 1 1 calc R
C45 C 1.2263(2) 0.0850(4) 0.33847(13) 0.0375(10) Uani 1 1 d .
H45A H 1.1876 0.1221 0.3161 0.056 Uiso 1 1 calc R
H45B H 1.2291 -0.0038 0.3319 0.056 Uiso 1 1 calc R
H45C H 1.2690 0.1262 0.3368 0.056 Uiso 1 1 calc R
C38 C 1.0321(2) 0.3888(4) 0.44989(13) 0.0316(9) Uani 1 1 d .
C10 C 0.9796(3) 0.2372(4) 0.03981(16) 0.0390(11) Uani 1 1 d .
C24 C 0.9329(2) 0.1673(4) 0.33142(13) 0.0298(9) Uani 1 1 d .
C36 C 1.04839(19) 0.4423(3) 0.21753(12) 0.0272(8) Uani 1 1 d .
H36A H 1.0129 0.4187 0.1903 0.041 Uiso 1 1 calc R
H36B H 1.0660 0.5250 0.2132 0.041 Uiso 1 1 calc R
H36C H 1.0287 0.4436 0.2437 0.041 Uiso 1 1 calc R
C21 C 0.9309(2) 0.7337(3) 0.07413(12) 0.0348(10) Uani 1 1 d .
H21A H 0.8821 0.7552 0.0682 0.052 Uiso 1 1 calc R
H21B H 0.9506 0.7747 0.0517 0.052 Uiso 1 1 calc R
H21C H 0.9550 0.7616 0.1047 0.052 Uiso 1 1 calc R
C44 C 1.2783(3) 0.0447(4) 0.42206(15) 0.0568(14) Uani 1 1 d .
H44A H 1.3199 0.0907 0.4213 0.085 Uiso 1 1 calc R
H44B H 1.2836 -0.0427 0.4146 0.085 Uiso 1 1 calc R
H44C H 1.2707 0.0503 0.4525 0.085 Uiso 1 1 calc R
C48 C 1.3404(2) 0.5677(4) 0.41005(16) 0.0461(11) Uani 1 1 d .
H48A H 1.3673 0.5112 0.4331 0.069 Uiso 1 1 calc R
H48B H 1.3615 0.6503 0.4138 0.069 Uiso 1 1 calc R
H48C H 1.3391 0.5357 0.3798 0.069 Uiso 1 1 calc R
C34 C 1.1675(2) 0.3891(4) 0.26688(15) 0.0441(11) Uani 1 1 d .
H34A H 1.1505 0.3951 0.2941 0.066 Uiso 1 1 calc R
H34B H 1.1843 0.4706 0.2602 0.066 Uiso 1 1 calc R
H34C H 1.2051 0.3286 0.2720 0.066 Uiso 1 1 calc R
C8 C 0.7107(2) 0.4861(4) 0.04593(15) 0.0433(11) Uani 1 1 d .
H8A H 0.7455 0.5048 0.0292 0.052 Uiso 1 1 calc R
H8B H 0.7336 0.4434 0.0746 0.052 Uiso 1 1 calc R
C49 C 1.2695(2) 0.6327(4) 0.46353(12) 0.0398(10) Uani 1 1 d .
H49A H 1.2238 0.6298 0.4693 0.060 Uiso 1 1 calc R
H49B H 1.2851 0.7191 0.4646 0.060 Uiso 1 1 calc R
H49C H 1.3017 0.5841 0.4867 0.060 Uiso 1 1 calc R
C35 C 1.1351(2) 0.3404(4) 0.18213(15) 0.0456(11) Uani 1 1 d .
H35A H 1.1775 0.2917 0.1884 0.068 Uiso 1 1 calc R
H35B H 1.1441 0.4248 0.1731 0.068 Uiso 1 1 calc R
H35C H 1.1004 0.3010 0.1575 0.068 Uiso 1 1 calc R
C18 C 0.7946(3) 0.6236(4) 0.20582(17) 0.0620(15) Uani 1 1 d .
H18A H 0.7668 0.6251 0.2279 0.093 Uiso 1 1 calc R
H18B H 0.7678 0.6577 0.1769 0.093 Uiso 1 1 calc R
H18C H 0.8360 0.6739 0.2172 0.093 Uiso 1 1 calc R
C7 C 0.6767(3) 0.6045(4) 0.05575(17) 0.0655(15) Uani 1 1 d .
H7A H 0.6794 0.6702 0.0335 0.079 Uiso 1 1 calc R
H7B H 0.6985 0.6353 0.0867 0.079 Uiso 1 1 calc R
C46 C 1.1499(2) 0.0297(4) 0.38931(16) 0.0460(11) Uani 1 1 d .
H46A H 1.1394 0.0473 0.4183 0.069 Uiso 1 1 calc R
H46B H 1.1574 -0.0597 0.3868 0.069 Uiso 1 1 calc R
H46C H 1.1114 0.0563 0.3643 0.069 Uiso 1 1 calc R
C5 C 0.5893(2) 0.4680(4) 0.01333(14) 0.0426(11) Uani 1 1 d .
H5A H 0.5544 0.4070 0.0171 0.051 Uiso 1 1 calc R
H5B H 0.5735 0.5076 -0.0169 0.051 Uiso 1 1 calc R
C16 C 0.7495(3) 0.4088(6) 0.1847(2) 0.087(2) Uani 1 1 d .
H16A H 0.7285 0.4013 0.2102 0.130 Uiso 1 1 calc R
H16B H 0.7621 0.3261 0.1760 0.130 Uiso 1 1 calc R
H16C H 0.7167 0.4471 0.1588 0.130 Uiso 1 1 calc R
C6 C 0.6023(3) 0.5663(5) 0.05136(16) 0.0607(14) Uani 1 1 d .
H6A H 0.5709 0.6379 0.0428 0.073 Uiso 1 1 calc R
H6B H 0.5967 0.5303 0.0801 0.073 Uiso 1 1 calc R
C17 C 0.8599(3) 0.4394(6) 0.24343(15) 0.089(2) Uani 1 1 d .
H17A H 0.9006 0.4920 0.2538 0.133 Uiso 1 1 calc R
H17B H 0.8741 0.3545 0.2385 0.133 Uiso 1 1 calc R
H17C H 0.8338 0.4387 0.2665 0.133 Uiso 1 1 calc R
O1 O 0.66152(15) 0.0914(3) 0.05787(8) 0.0393(7) Uani 1 1 d .
C2 C 0.6402(3) 0.1536(5) 0.09439(14) 0.0513(12) Uani 1 1 d .
H2A H 0.5895 0.1552 0.0879 0.062 Uiso 1 1 calc R
H2B H 0.6573 0.2403 0.0977 0.062 Uiso 1 1 calc R
C1 C 0.6952(3) -0.0239(4) 0.07499(16) 0.0604(14) Uani 1 1 d .
H1A H 0.7442 -0.0203 0.0749 0.073 Uiso 1 1 calc R
H1B H 0.6734 -0.0939 0.0555 0.073 Uiso 1 1 calc R
C3 C 0.6706(4) 0.0804(5) 0.13756(16) 0.0802(19) Uani 1 1 d .
H3A H 0.7119 0.1228 0.1562 0.096 Uiso 1 1 calc R
H3B H 0.6366 0.0719 0.1558 0.19(4) Uiso 1 1 calc R
C4 C 0.6888(4) -0.0430(6) 0.12266(17) 0.0769(17) Uani 1 1 d .
H4A H 0.6525 -0.1047 0.1232 0.092 Uiso 1 1 calc R
H4B H 0.7327 -0.0726 0.1427 0.13(3) Uiso 1 1 calc R
Na2 Na 0.93044(7) 0.20885(13) 0.19390(4) 0.0292(3) Uani 1 1 d .
Na1 Na 0.67008(7) 0.20571(13) -0.00732(4) 0.0285(3) Uani 1 1 d .
H9B H 0.8070(17) 0.150(3) 0.0236(12) 0.018(10) Uiso 1 1 d .
H9C H 0.800(2) 0.289(4) 0.0102(17) 0.064(14) Uiso 1 1 d .
H39A H 1.112(2) 0.736(4) 0.4332(14) 0.036(11) Uiso 1 1 d .
H24B H 0.9287(18) 0.253(4) 0.3195(12) 0.025(9) Uiso 1 1 d .
H11A H 0.971(2) 0.090(3) 0.1391(14) 0.034(11) Uiso 1 1 d .
H24A H 0.888(2) 0.147(4) 0.3357(14) 0.044(12) Uiso 1 1 d .
H38A H 1.0324(18) 0.301(4) 0.4423(12) 0.026(10) Uiso 1 1 d .
H11B H 0.889(2) 0.060(4) 0.1315(16) 0.061(14) Uiso 1 1 d .
H25C H 0.944(2) -0.211(4) 0.3077(14) 0.040(11) Uiso 1 1 d .
H10B H 0.980(2) 0.147(4) 0.0276(14) 0.043(11) Uiso 1 1 d .
H9A H 0.778(2) 0.224(4) 0.0541(15) 0.045(12) Uiso 1 1 d .
H25B H 0.917(2) -0.122(4) 0.3403(16) 0.061(14) Uiso 1 1 d .
H10A H 0.977(3) 0.296(5) 0.0150(18) 0.074(16) Uiso 1 1 d .
H37B H 0.989(2) 0.468(4) 0.3388(15) 0.048(13) Uiso 1 1 d .
H37A H 1.009(2) 0.600(4) 0.3456(14) 0.046(13) Uiso 1 1 d .
H23A H 0.8733(19) 0.000(3) 0.2045(14) 0.033(10) Uiso 1 1 d .
H24C H 0.967(2) 0.169(3) 0.3634(14) 0.036(10) Uiso 1 1 d .
H38C H 0.985(2) 0.416(4) 0.4484(14) 0.045(12) Uiso 1 1 d .
H38B H 1.047(2) 0.389(4) 0.4869(16) 0.052(12) Uiso 1 1 d .
H39C H 1.042(3) 0.701(4) 0.4442(17) 0.064(16) Uiso 1 1 d .
H23B H 0.840(2) 0.103(4) 0.2254(16) 0.058(15) Uiso 1 1 d .
H39B H 1.111(2) 0.665(4) 0.4816(16) 0.057(13) Uiso 1 1 d .
H11C H 0.933(2) 0.030(4) 0.0970(16) 0.049(13) Uiso 1 1 d .
H10C H 1.029(3) 0.262(5) 0.0594(19) 0.083(18) Uiso 1 1 d .
H25A H 0.997(3) -0.133(4) 0.3490(16) 0.059(14) Uiso 1 1 d .
H37C H 1.058(2) 0.510(4) 0.3263(16) 0.053(13) Uiso 1 1 d .
H23C H 0.826(3) -0.026(5) 0.2365(19) 0.086(18) Uiso 1 1 d .

loop_
_atom_site_aniso_label
_atom_site_aniso_U_11
_atom_site_aniso_U_22
_atom_site_aniso_U_33
_atom_site_aniso_U_23
_atom_site_aniso_U_13
_atom_site_aniso_U_12
Al2 0.0261(6) 0.0277(6) 0.0132(5) 0.0026(4) 0.0051(4) -0.0003(5)
Al3 0.0293(6) 0.0246(6) 0.0163(5) -0.0009(4) 0.0021(4) 0.0014(5)
Al1 0.0283(6) 0.0271(6) 0.0113(5) 0.0019(4) 0.0044(4) 0.0051(5)
Na3 0.0325(8) 0.0312(8) 0.0174(7) -0.0036(6) 0.0003(6) 0.0009(7)
N1 0.0216(16) 0.0298(18) 0.0105(13) 0.0010(11) 0.0051(12) 0.0004(13)
N4 0.0220(16) 0.0213(16) 0.0142(13) -0.0006(11) 0.0033(12) -0.0036(12)
N5 0.0295(18) 0.0193(16) 0.0145(13) -0.0011(11) 0.0046(12) -0.0022(13)
O2 0.0304(15) 0.0335(15) 0.0285(13) -0.0078(11) 0.0042(12) 0.0008(12)
N3 0.0228(16) 0.0193(16) 0.0127(13) 0.0031(11) 0.0014(12) 0.0006(12)
N6 0.0258(17) 0.0220(17) 0.0121(13) -0.0031(11) 0.0012(12) -0.0017(13)
N2 0.0238(16) 0.0295(17) 0.0071(12) -0.0008(11) 0.0030(11) -0.0012(13)
C26 0.0201(19) 0.026(2) 0.0127(15) 0.0015(14) 0.0006(14) -0.0021(15)
C27 0.0202(19) 0.028(2) 0.0148(15) -0.0002(14) 0.0036(14) -0.0009(15)
C19 0.030(2) 0.029(2) 0.0116(15) -0.0015(14) 0.0033(15) -0.0067(16)
C14 0.0190(19) 0.031(2) 0.0095(14) -0.0020(14) -0.0020(13) -0.0004(15)
C40 0.027(2) 0.026(2) 0.0113(15) -0.0001(14) -0.0004(14) -0.0045(16)
C12 0.0201(19) 0.027(2) 0.0097(14) 0.0008(13) -0.0022(13) -0.0005(15)
C13 0.029(2) 0.025(2) 0.0125(15) -0.0016(14) -0.0020(14) 0.0003(16)
C9 0.040(3) 0.023(2) 0.0184(18) -0.0053(17) 0.0012(17) 0.0033(18)
C28 0.0193(19) 0.025(2) 0.0128(15) -0.0016(14) -0.0019(13) -0.0014(15)
C23 0.028(2) 0.044(3) 0.0172(18) 0.0038(17) 0.0061(16) -0.003(2)
C22 0.031(2) 0.034(2) 0.0114(15) 0.0008(14) 0.0033(15) -0.0010(17)
C37 0.041(3) 0.029(3) 0.0245(19) -0.0004(17) -0.0042(19) 0.009(2)
C29 0.025(2) 0.0191(19) 0.0186(16) -0.0013(14) 0.0016(15) -0.0004(15)
C42 0.027(2) 0.025(2) 0.0095(15) 0.0010(13) 0.0008(14) 0.0010(16)
C31 0.032(2) 0.025(2) 0.0272(19) -0.0019(16) -0.0040(17) -0.0005(17)
C30 0.031(2) 0.023(2) 0.0224(18) -0.0046(15) 0.0015(16) -0.0005(16)
C41 0.025(2) 0.034(2) 0.0161(16) -0.0009(15) 0.0023(15) 0.0000(17)
C39 0.041(3) 0.035(3) 0.034(2) -0.0079(19) 0.009(2) -0.001(2)
C32 0.038(2) 0.027(2) 0.035(2) -0.0057(17) 0.0133(18) -0.0003(18)
C33 0.025(2) 0.024(2) 0.0253(18) 0.0023(15) 0.0056(16) -0.0057(16)
C47 0.030(2) 0.026(2) 0.0235(18) -0.0049(15) 0.0025(16) -0.0100(16)
C15 0.029(2) 0.036(2) 0.0181(16) -0.0039(15) 0.0091(16) -0.0003(17)
C11 0.047(3) 0.036(3) 0.0173(18) 0.0012(17) 0.004(2) 0.007(2)
C25 0.042(3) 0.032(2) 0.025(2) 0.0051(17) 0.013(2) -0.001(2)
C20 0.032(2) 0.053(3) 0.0184(17) 0.0023(17) 0.0061(16) -0.0102(19)
C43 0.029(2) 0.024(2) 0.0133(15) 0.0002(14) -0.0017(14) 0.0020(16)
C50 0.049(3) 0.028(2) 0.0241(19) 0.0007(16) 0.0092(18) -0.0069(19)
C45 0.052(3) 0.034(2) 0.028(2) -0.0055(17) 0.0139(19) 0.002(2)
C38 0.030(2) 0.040(3) 0.024(2) 0.0014(18) 0.0075(17) 0.0036(19)
C10 0.048(3) 0.037(3) 0.040(2) 0.006(2) 0.026(2) 0.008(2)
C24 0.038(3) 0.034(2) 0.0205(19) -0.0001(17) 0.0126(18) -0.0005(19)
C36 0.031(2) 0.025(2) 0.0232(18) 0.0026(15) 0.0020(16) -0.0029(16)
C21 0.056(3) 0.028(2) 0.0222(18) 0.0002(16) 0.0141(18) -0.0093(19)
C44 0.074(3) 0.027(2) 0.045(3) -0.008(2) -0.029(2) 0.016(2)
C48 0.041(3) 0.039(3) 0.057(3) 0.003(2) 0.010(2) -0.011(2)
C34 0.034(2) 0.036(3) 0.050(3) 0.010(2) -0.010(2) -0.010(2)
C8 0.046(3) 0.041(3) 0.043(2) -0.018(2) 0.012(2) -0.008(2)
C49 0.057(3) 0.036(2) 0.0196(18) -0.0017(16) -0.0028(18) -0.010(2)
C35 0.058(3) 0.038(2) 0.053(3) 0.007(2) 0.036(2) -0.006(2)
C18 0.092(4) 0.052(3) 0.062(3) 0.004(2) 0.056(3) 0.015(3)
C7 0.076(4) 0.047(3) 0.051(3) -0.018(2) -0.023(3) 0.018(3)
C46 0.057(3) 0.029(2) 0.059(3) -0.010(2) 0.029(2) -0.007(2)
C5 0.035(3) 0.052(3) 0.039(2) -0.007(2) 0.0045(19) 0.012(2)
C16 0.081(4) 0.129(5) 0.073(4) -0.048(4) 0.060(4) -0.046(4)
C6 0.068(4) 0.067(3) 0.044(3) -0.014(2) 0.010(3) 0.034(3)
C17 0.114(5) 0.138(5) 0.027(2) 0.031(3) 0.041(3) 0.078(4)
O1 0.0554(19) 0.0427(17) 0.0196(13) 0.0033(12) 0.0096(13) 0.0002(14)
C2 0.060(3) 0.061(3) 0.037(2) 0.009(2) 0.020(2) 0.012(3)
C1 0.101(4) 0.044(3) 0.042(3) 0.009(2) 0.029(3) 0.011(3)
C3 0.132(6) 0.082(4) 0.025(2) 0.011(3) 0.017(3) 0.024(4)
C4 0.104(5) 0.082(4) 0.041(3) 0.023(3) 0.012(3) 0.018(4)
Na2 0.0331(9) 0.0344(8) 0.0157(6) 0.0054(6) -0.0017(6) -0.0017(7)
Na1 0.0372(9) 0.0322(8) 0.0135(6) -0.0027(6) 0.0019(6) -0.0006(7)

loop_
_atom_type_symbol
_atom_type_description
_atom_type_scat_dispersion_real
_atom_type_scat_dispersion_imag
_atom_type_scat_source
C C 0.0033 0.0016 'International Tables Vol C Tables 4.2.6.8 and 6.1.1.4'
H H 0.0000 0.0000 'International Tables Vol C Tables 4.2.6.8 and 6.1.1.4'
N N 0.0061 0.0033 'International Tables Vol C Tables 4.2.6.8 and 6.1.1.4'
O O 0.0106 0.0060 'International Tables Vol C Tables 4.2.6.8 and 6.1.1.4'
Na Na 0.0362 0.0249 'International Tables Vol C Tables 4.2.6.8 and 6.1.1.4'
Al Al 0.0645 0.0514 'International Tables Vol C Tables 4.2.6.8 and 6.1.1.4'

loop_
_geom_angle_atom_site_label_1
_geom_angle_atom_site_label_2
_geom_angle_atom_site_label_3
_geom_angle
_geom_angle_site_symmetry_1
_geom_angle_site_symmetry_3
C25 Al2 N3 114.81(16) . .
C25 Al2 C24 105.78(17) . .
N3 Al2 C24 109.35(15) . .
C25 Al2 C23 114.0(2) . .
N3 Al2 C23 103.62(14) . .
C24 Al2 C23 109.21(19) . .
C39 Al3 C38 108.68(19) . .
C39 Al3 N6 116.55(17) . .
C38 Al3 N6 104.55(16) . .
C39 Al3 C37 110.74(19) . .
C38 Al3 C37 112.62(19) . .
N6 Al3 C37 103.61(16) . .
C39 Al3 Na1 108.32(14) . 4_666
C38 Al3 Na1 57.85(13) . 4_666
N6 Al3 Na1 52.38(8) . 4_666
C37 Al3 Na1 140.57(14) . 4_666
N1 Al1 C10 116.09(17) . .
N1 Al1 C9 104.46(15) . .
C10 Al1 C9 112.51(19) . .
N1 Al1 C11 110.20(15) . .
C10 Al1 C11 105.25(19) . .
C9 Al1 C11 108.20(19) . .
N5 Na3 N4 133.54(11) . .
N5 Na3 C24 129.81(12) . .
N4 Na3 C24 82.53(11) . .
N5 Na3 C37 89.43(12) . .
N4 Na3 C37 117.01(12) . .
C24 Na3 C37 104.07(15) . .
N5 Na3 H24B 141.5(9) . .
N4 Na3 H24B 81.7(8) . .
C24 Na3 H24B 21.8(9) . .
C37 Na3 H24B 85.0(9) . .
N5 Na3 H37B 105.8(11) . .
N4 Na3 H37B 110.4(10) . .
C24 Na3 H37B 84.2(11) . .
C37 Na3 H37B 20.3(11) . .
H24B Na3 H37B 64.7(14) . .
N5 Na3 H24C 107.1(10) . .
N4 Na3 H24C 101.8(10) . .
C24 Na3 H24C 22.8(10) . .
C37 Na3 H24C 105.4(9) . .
H24B Na3 H24C 39.6(13) . .
H37B Na3 H24C 88.8(14) . .
N5 Na3 H37C 90.4(10) . .
N4 Na3 H37C 100.9(11) . .
C24 Na3 H37C 119.6(10) . .
C37 Na3 H37C 22.6(10) . .
H24B Na3 H37C 98.2(13) . .
H37B Na3 H37C 37.6(13) . .
H24C Na3 H37C 126.3(13) . .
C12 N1 N2 107.7(2) . .
C12 N1 Al1 139.1(2) . .
N2 N1 Al1 109.9(2) . .
C26 N4 N3 107.4(2) . .
C26 N4 Na3 125.2(2) . .
N3 N4 Na3 106.62(17) . .
C26 N4 Na2 94.09(19) . .
N3 N4 Na2 87.49(16) . .
Na3 N4 Na2 129.02(12) . .
C42 N5 N6 106.5(3) . .
C42 N5 Na3 112.4(2) . .
N6 N5 Na3 107.73(19) . .
C42 N5 Na1 107.1(2) . 4_666
N6 N5 Na1 80.04(15) . 4_666
Na3 N5 Na1 135.00(13) . 4_666
C8 O2 C5 109.8(3) . .
C8 O2 Na1 126.0(2) . .
C5 O2 Na1 123.8(2) . .
C28 N3 N4 108.0(2) . .
C28 N3 Al2 137.8(2) . .
N4 N3 Al2 112.48(19) . .
C28 N3 Na2 101.47(18) . .
N4 N3 Na2 63.04(15) . .
Al2 N3 Na2 86.68(10) . .
C40 N6 N5 108.2(3) . .
C40 N6 Al3 142.3(2) . .
N5 N6 Al3 108.0(2) . .
C40 N6 Na1 110.8(2) . 4_666
N5 N6 Na1 68.94(15) . 4_666
Al3 N6 Na1 91.84(10) . 4_666
C14 N2 N1 107.3(3) . .
C14 N2 Na2 125.5(2) . .
N1 N2 Na2 110.13(19) . .
N4 C26 C27 109.6(3) . .
N4 C26 C33 122.1(3) . .
C27 C26 C33 128.3(3) . .
N4 C26 Na2 58.95(17) . .
C27 C26 Na2 99.2(2) . .
C33 C26 Na2 106.9(2) . .
C28 C27 C26 106.8(3) . .
C28 C27 H27 126.6 . .
C26 C27 H27 126.6 . .
C12 C19 C20 110.0(3) . .
C12 C19 C22 110.2(3) . .
C20 C19 C22 111.1(3) . .
C12 C19 C21 109.5(3) . .
C20 C19 C21 109.0(3) . .
C22 C19 C21 107.1(3) . .
N2 C14 C13 110.2(3) . .
N2 C14 C15 122.0(3) . .
C13 C14 C15 127.8(3) . .
N6 C40 C41 108.8(3) . .
N6 C40 C47 123.0(3) . .
C41 C40 C47 128.1(3) . .
N1 C12 C13 108.9(3) . .
N1 C12 C19 123.6(3) . .
C13 C12 C19 127.4(3) . .
C12 C13 C14 105.8(3) . .
C12 C13 H13 127.1 . .
C14 C13 H13 127.1 . .
Al1 C9 Na1 170.04(19) . .
Al1 C9 H9B 110(2) . .
Na1 C9 H9B 76(2) . .
Al1 C9 H9C 112(3) . .
Na1 C9 H9C 72(3) . .
H9B C9 H9C 111(4) . .
Al1 C9 H9A 110(2) . .
Na1 C9 H9A 60(2) . .
H9B C9 H9A 104(3) . .
H9C C9 H9A 110(3) . .
N3 C28 C27 108.2(3) . .
N3 C28 C29 124.3(3) . .
C27 C28 C29 127.6(3) . .
Al2 C23 Na2 89.03(15) . .
Al2 C23 H23A 115(2) . .
Na2 C23 H23A 67(2) . .
Al2 C23 H23B 117(3) . .
Na2 C23 H23B 64(3) . .
H23A C23 H23B 105(3) . .
Al2 C23 H23C 113(3) . .
Na2 C23 H23C 158(3) . .
H23A C23 H23C 104(4) . .
H23B C23 H23C 101(4) . .
C19 C22 H22A 109.5 . .
C19 C22 H22B 109.5 . .
H22A C22 H22B 109.5 . .
C19 C22 H22C 109.5 . .
H22A C22 H22C 109.5 . .
H22B C22 H22C 109.5 . .
Al3 C37 Na3 88.33(16) . .
Al3 C37 H37B 115(3) . .
Na3 C37 H37B 63(3) . .
Al3 C37 H37A 105(3) . .
Na3 C37 H37A 165(3) . .
H37B C37 H37A 105(4) . .
Al3 C37 H37C 114(3) . .
Na3 C37 H37C 70(2) . .
H37B C37 H37C 107(3) . .
H37A C37 H37C 110(3) . .
C28 C29 C32 109.3(3) . .
C28 C29 C30 111.6(3) . .
C32 C29 C30 107.6(3) . .
C28 C29 C31 109.3(3) . .
C32 C29 C31 108.5(3) . .
C30 C29 C31 110.5(3) . .
N5 C42 C41 110.3(3) . .
N5 C42 C43 121.8(3) . .
C41 C42 C43 127.9(3) . .
C29 C31 H31A 109.5 . .
C29 C31 H31B 109.5 . .
H31A C31 H31B 109.5 . .
C29 C31 H31C 109.5 . .
H31A C31 H31C 109.5 . .
H31B C31 H31C 109.5 . .
C29 C30 H30A 109.5 . .
C29 C30 H30B 109.5 . .
H30A C30 H30B 109.5 . .
C29 C30 H30C 109.5 . .
H30A C30 H30C 109.5 . .
H30B C30 H30C 109.5 . .
C40 C41 C42 106.2(3) . .
C40 C41 H41 126.9 . .
C42 C41 H41 126.9 . .
Al3 C39 H39A 114(2) . .
Al3 C39 H39C 106(3) . .
H39A C39 H39C 113(4) . .
Al3 C39 H39B 109(2) . .
H39A C39 H39B 108(3) . .
H39C C39 H39B 106(4) . .
C29 C32 H32A 109.5 . .
C29 C32 H32B 109.5 . .
H32A C32 H32B 109.5 . .
C29 C32 H32C 109.5 . .
H32A C32 H32C 109.5 . .
H32B C32 H32C 109.5 . .
C26 C33 C36 110.9(3) . .
C26 C33 C34 109.9(3) . .
C36 C33 C34 109.7(3) . .
C26 C33 C35 109.1(3) . .
C36 C33 C35 108.0(3) . .
C34 C33 C35 109.3(3) . .
C40 C47 C50 109.3(3) . .
C40 C47 C48 108.8(3) . .
C50 C47 C48 108.7(3) . .
C40 C47 C49 111.0(3) . .
C50 C47 C49 110.9(3) . .
C48 C47 C49 108.1(3) . .
C18 C15 C17 109.8(4) . .
C18 C15 C16 109.7(4) . .
C17 C15 C16 108.0(4) . .
C18 C15 C14 111.6(3) . .
C17 C15 C14 109.9(3) . .
C16 C15 C14 107.8(3) . .
Al1 C11 Na2 98.03(17) . .
Al1 C11 H11A 119(2) . .
Na2 C11 H11A 65(2) . .
Al1 C11 H11B 117(2) . .
Na2 C11 H11B 68(2) . .
H11A C11 H11B 109(3) . .
Al1 C11 H11C 101(3) . .
Na2 C11 H11C 161(3) . .
H11A C11 H11C 103(3) . .
H11B C11 H11C 104(3) . .
Al2 C25 H25C 117(2) . .
Al2 C25 H25B 102(3) . .
H25C C25 H25B 104(3) . .
Al2 C25 H25A 113(3) . .
H25C C25 H25A 112(3) . .
H25B C25 H25A 108(4) . .
C19 C20 H20A 109.5 . .
C19 C20 H20B 109.5 . .
H20A C20 H20B 109.5 . .
C19 C20 H20C 109.5 . .
H20A C20 H20C 109.5 . .
H20B C20 H20C 109.5 . .
C42 C43 C46 112.0(3) . .
C42 C43 C45 109.7(3) . .
C46 C43 C45 108.5(3) . .
C42 C43 C44 108.8(3) . .
C46 C43 C44 108.8(3) . .
C45 C43 C44 109.0(3) . .
C47 C50 H50A 109.5 . .
C47 C50 H50B 109.5 . .
H50A C50 H50B 109.5 . .
C47 C50 H50C 109.5 . .
H50A C50 H50C 109.5 . .
H50B C50 H50C 109.5 . .
C43 C45 H45A 109.5 . .
C43 C45 H45B 109.5 . .
H45A C45 H45B 109.5 . .
C43 C45 H45C 109.5 . .
H45A C45 H45C 109.5 . .
H45B C45 H45C 109.5 . .
Al3 C38 Na1 86.42(15) . 4_666
Al3 C38 H38A 117(2) . .
Na1 C38 H38A 73(2) 4_666 .
Al3 C38 H38C 111(2) . .
Na1 C38 H38C 157(2) 4_666 .
H38A C38 H38C 110(3) . .
Al3 C38 H38B 120(2) . .
Na1 C38 H38B 64(2) 4_666 .
H38A C38 H38B 103(3) . .
H38C C38 H38B 93(3) . .
Al1 C10 H10B 106(2) . .
Al1 C10 H10A 120(3) . .
H10B C10 H10A 109(4) . .
Al1 C10 H10C 113(3) . .
H10B C10 H10C 110(4) . .
H10A C10 H10C 97(4) . .
Al2 C24 Na3 97.38(16) . .
Al2 C24 H24B 118(2) . .
Na3 C24 H24B 67(2) . .
Al2 C24 H24A 101(2) . .
Na3 C24 H24A 161(2) . .
H24B C24 H24A 105(3) . .
Al2 C24 H24C 117(2) . .
Na3 C24 H24C 63(2) . .
H24B C24 H24C 108(3) . .
H24A C24 H24C 107(3) . .
C33 C36 H36A 109.5 . .
C33 C36 H36B 109.5 . .
H36A C36 H36B 109.5 . .
C33 C36 H36C 109.5 . .
H36A C36 H36C 109.5 . .
H36B C36 H36C 109.5 . .
C19 C21 H21A 109.5 . .
C19 C21 H21B 109.5 . .
H21A C21 H21B 109.5 . .
C19 C21 H21C 109.5 . .
H21A C21 H21C 109.5 . .
H21B C21 H21C 109.5 . .
C43 C44 H44A 109.5 . .
C43 C44 H44B 109.5 . .
H44A C44 H44B 109.5 . .
C43 C44 H44C 109.5 . .
H44A C44 H44C 109.5 . .
H44B C44 H44C 109.5 . .
C47 C48 H48A 109.5 . .
C47 C48 H48B 109.5 . .
H48A C48 H48B 109.5 . .
C47 C48 H48C 109.5 . .
H48A C48 H48C 109.5 . .
H48B C48 H48C 109.5 . .
C33 C34 H34A 109.5 . .
C33 C34 H34B 109.5 . .
H34A C34 H34B 109.5 . .
C33 C34 H34C 109.5 . .
H34A C34 H34C 109.5 . .
H34B C34 H34C 109.5 . .
O2 C8 C7 106.7(4) . .
O2 C8 H8A 110.4 . .
C7 C8 H8A 110.4 . .
O2 C8 H8B 110.4 . .
C7 C8 H8B 110.4 . .
H8A C8 H8B 108.6 . .
C47 C49 H49A 109.5 . .
C47 C49 H49B 109.5 . .
H49A C49 H49B 109.5 . .
C47 C49 H49C 109.5 . .
H49A C49 H49C 109.5 . .
H49B C49 H49C 109.5 . .
C33 C35 H35A 109.5 . .
C33 C35 H35B 109.5 . .
H35A C35 H35B 109.5 . .
C33 C35 H35C 109.5 . .
H35A C35 H35C 109.5 . .
H35B C35 H35C 109.5 . .
C15 C18 H18A 109.5 . .
C15 C18 H18B 109.5 . .
H18A C18 H18B 109.5 . .
C15 C18 H18C 109.5 . .
H18A C18 H18C 109.5 . .
H18B C18 H18C 109.5 . .
C8 C7 C6 103.9(4) . .
C8 C7 H7A 111.0 . .
C6 C7 H7A 111.0 . .
C8 C7 H7B 111.0 . .
C6 C7 H7B 111.0 . .
H7A C7 H7B 109.0 . .
C43 C46 H46A 109.5 . .
C43 C46 H46B 109.5 . .
H46A C46 H46B 109.5 . .
C43 C46 H46C 109.5 . .
H46A C46 H46C 109.5 . .
H46B C46 H46C 109.5 . .
O2 C5 C6 104.4(3) . .
O2 C5 H5A 110.9 . .
C6 C5 H5A 110.9 . .
O2 C5 H5B 110.9 . .
C6 C5 H5B 110.9 . .
H5A C5 H5B 108.9 . .
C15 C16 H16A 109.5 . .
C15 C16 H16B 109.5 . .
H16A C16 H16B 109.5 . .
C15 C16 H16C 109.5 . .
H16A C16 H16C 109.5 . .
H16B C16 H16C 109.5 . .
C7 C6 C5 102.9(3) . .
C7 C6 H6A 111.2 . .
C5 C6 H6A 111.2 . .
C7 C6 H6B 111.2 . .
C5 C6 H6B 111.2 . .
H6A C6 H6B 109.1 . .
C15 C17 H17A 109.5 . .
C15 C17 H17B 109.5 . .
H17A C17 H17B 109.5 . .
C15 C17 H17C 109.5 . .
H17A C17 H17C 109.5 . .
H17B C17 H17C 109.5 . .
C1 O1 C2 108.8(3) . .
C1 O1 Na1 128.1(2) . .
C2 O1 Na1 120.0(2) . .
O1 C2 C3 106.9(4) . .
O1 C2 H2A 110.3 . .
C3 C2 H2A 110.3 . .
O1 C2 H2B 110.3 . .
C3 C2 H2B 110.3 . .
H2A C2 H2B 108.6 . .
O1 C1 C4 108.5(4) . .
O1 C1 H1A 110.0 . .
C4 C1 H1A 110.0 . .
O1 C1 H1B 110.0 . .
C4 C1 H1B 110.0 . .
H1A C1 H1B 108.4 . .
C4 C3 C2 106.0(4) . .
C4 C3 H3A 110.5 . .
C2 C3 H3A 110.5 . .
C4 C3 H3B 110.5 . .
C2 C3 H3B 110.5 . .
H3A C3 H3B 108.7 . .
C3 C4 C1 105.3(4) . .
C3 C4 H4A 110.7 . .
C1 C4 H4A 110.7 . .
C3 C4 H4B 110.7 . .
C1 C4 H4B 110.7 . .
H4A C4 H4B 108.8 . .
N2 Na2 N4 134.70(11) . .
N2 Na2 C11 85.38(12) . .
N4 Na2 C11 120.20(13) . .
N2 Na2 C23 123.11(12) . .
N4 Na2 C23 91.47(10) . .
C11 Na2 C23 98.77(14) . .
N2 Na2 N3 164.16(11) . .
N4 Na2 N3 29.47(8) . .
C11 Na2 N3 104.68(12) . .
C23 Na2 N3 68.17(10) . .
N2 Na2 C26 122.35(10) . .
N4 Na2 C26 26.95(8) . .
C11 Na2 C26 99.30(13) . .
C23 Na2 C26 112.91(11) . .
N3 Na2 C26 44.77(8) . .
N2 Na2 H11A 100.0(10) . .
N4 Na2 H11A 99.7(11) . .
C11 Na2 H11A 20.5(10) . .
C23 Na2 H11A 102.3(9) . .
N3 Na2 H11A 87.1(10) . .
C26 Na2 H11A 79.3(10) . .
N2 Na2 H11B 89.4(11) . .
N4 Na2 H11B 129.6(11) . .
C11 Na2 H11B 23.7(11) . .
C23 Na2 H11B 77.0(11) . .
N3 Na2 H11B 104.7(11) . .
C26 Na2 H11B 116.5(11) . .
H11A Na2 H11B 39.2(14) . .
N2 Na2 H23A 123.1(8) . .
N4 Na2 H23A 99.8(8) . .
C11 Na2 H23A 78.1(9) . .
C23 Na2 H23A 20.8(9) . .
N3 Na2 H23A 71.7(8) . .
C26 Na2 H23A 114.0(8) . .
H11A Na2 H23A 82.1(12) . .
H11B Na2 H23A 57.2(14) . .
N2 Na2 H23B 105.4(12) . .
N4 Na2 H23B 102.2(11) . .
C11 Na2 H23B 106.0(10) . .
C23 Na2 H23B 19.1(11) . .
N3 Na2 H23B 83.8(11) . .
C26 Na2 H23B 127.2(11) . .
H11A Na2 H23B 115.3(14) . .
H11B Na2 H23B 82.4(15) . .
H23A Na2 H23B 34.5(12) . .
O2 Na1 O1 99.07(10) . .
O2 Na1 N5 109.83(10) . 4_565
O1 Na1 N5 147.32(11) . 4_565
O2 Na1 N6 140.84(10) . 4_565
O1 Na1 N6 118.66(10) . 4_565
N5 Na1 N6 31.02(8) 4_565 4_565
O2 Na1 C9 89.08(12) . .
O1 Na1 C9 86.07(12) . .
N5 Na1 C9 108.74(11) 4_565 .
N6 Na1 C9 102.76(11) 4_565 .
O2 Na1 C38 106.78(12) . 4_565
O1 Na1 C38 85.88(11) . 4_565
N5 Na1 C38 71.69(10) 4_565 4_565
N6 Na1 C38 68.57(10) 4_565 4_565
C9 Na1 C38 163.17(14) . 4_565
O2 Na1 Al3 138.67(8) . 4_565
O1 Na1 Al3 94.88(8) . 4_565
N5 Na1 Al3 53.19(7) 4_565 4_565
N6 Na1 Al3 35.78(6) 4_565 4_565
C9 Na1 Al3 130.75(10) . 4_565
C38 Na1 Al3 35.73(8) 4_565 4_565
O2 Na1 H9C 79.6(10) . .
O1 Na1 H9C 106.4(11) . .
N5 Na1 H9C 93.8(11) 4_565 .
N6 Na1 H9C 98.0(10) 4_565 .
C9 Na1 H9C 21.4(11) . .
C38 Na1 H9C 165.3(10) 4_565 .
Al3 Na1 H9C 132.7(10) 4_565 .
O2 Na1 H9A 80.1(9) . .
O1 Na1 H9A 69.4(10) . .
N5 Na1 H9A 129.3(10) 4_565 .
N6 Na1 H9A 121.1(10) 4_565 .
C9 Na1 H9A 20.7(10) . .
C38 Na1 H9A 155.2(10) 4_565 .
Al3 Na1 H9A 141.0(9) 4_565 .
H9C Na1 H9A 37.5(14) . .

loop_
_geom_bond_atom_site_label_1
_geom_bond_atom_site_label_2
_geom_bond_distance
_geom_bond_site_symmetry_2
Al2 C25 1.972(4) .
Al2 N3 1.980(3) .
Al2 C24 1.992(4) .
Al2 C23 1.997(4) .
Al3 C39 1.976(4) .
Al3 C38 1.982(4) .
Al3 N6 1.981(3) .
Al3 C37 2.000(4) .
Al3 Na1 3.3868(17) 4_666
Al1 N1 1.967(3) .
Al1 C10 1.971(4) .
Al1 C9 1.979(4) .
Al1 C11 1.983(4) .
Na3 N5 2.400(3) .
Na3 N4 2.409(3) .
Na3 C24 2.605(5) .
Na3 C37 2.651(5) .
Na3 H24B 2.40(3) .
Na3 H37B 2.37(4) .
Na3 H24C 2.32(4) .
Na3 H37C 2.49(4) .
N1 C12 1.360(4) .
N1 N2 1.403(3) .
N4 C26 1.339(4) .
N4 N3 1.396(4) .
N4 Na2 2.530(3) .
N5 C42 1.345(4) .
N5 N6 1.404(4) .
N5 Na1 2.543(3) 4_666
O2 C8 1.433(5) .
O2 C5 1.439(5) .
O2 Na1 2.304(3) .
N3 C28 1.362(4) .
N3 Na2 2.836(3) .
N6 C40 1.367(4) .
N6 Na1 2.684(3) 4_666
N2 C14 1.321(4) .
N2 Na2 2.335(3) .
C26 C27 1.383(5) .
C26 C33 1.521(5) .
C26 Na2 2.946(4) .
C27 C28 1.378(4) .
C27 H27 0.9300 .
C19 C12 1.524(4) .
C19 C20 1.524(5) .
C19 C22 1.528(4) .
C19 C21 1.530(5) .
C14 C13 1.401(5) .
C14 C15 1.528(4) .
C40 C41 1.373(5) .
C40 C47 1.516(5) .
C12 C13 1.371(4) .
C13 H13 0.9300 .
C9 Na1 2.765(4) .
C9 H9B 0.82(4) .
C9 H9C 1.01(5) .
C9 H9A 0.99(4) .
C28 C29 1.515(5) .
C23 Na2 2.740(4) .
C23 H23A 0.97(4) .
C23 H23B 0.90(5) .
C23 H23C 0.97(6) .
C22 H22A 0.9600 .
C22 H22B 0.9600 .
C22 H22C 0.9600 .
C37 H37B 0.93(4) .
C37 H37A 0.91(4) .
C37 H37C 1.02(4) .
C29 C32 1.529(5) .
C29 C30 1.529(5) .
C29 C31 1.546(5) .
C42 C41 1.393(5) .
C42 C43 1.513(5) .
C31 H31A 0.9600 .
C31 H31B 0.9600 .
C31 H31C 0.9600 .
C30 H30A 0.9600 .
C30 H30B 0.9600 .
C30 H30C 0.9600 .
C41 H41 0.9300 .
C39 H39A 0.95(4) .
C39 H39C 0.91(5) .
C39 H39B 1.06(5) .
C32 H32A 0.9600 .
C32 H32B 0.9600 .
C32 H32C 0.9600 .
C33 C36 1.526(5) .
C33 C34 1.529(5) .
C33 C35 1.537(5) .
C47 C50 1.523(5) .
C47 C48 1.528(5) .
C47 C49 1.532(5) .
C15 C18 1.481(5) .
C15 C17 1.499(6) .
C15 C16 1.520(6) .
C11 Na2 2.591(4) .
C11 H11A 0.91(4) .
C11 H11B 1.04(5) .
C11 H11C 0.92(4) .
C25 H25C 1.00(4) .
C25 H25B 0.96(5) .
C25 H25A 0.95(5) .
C20 H20A 0.9600 .
C20 H20B 0.9600 .
C20 H20C 0.9600 .
C43 C46 1.521(5) .
C43 C45 1.522(4) .
C43 C44 1.523(5) .
C50 H50A 0.9600 .
C50 H50B 0.9600 .
C50 H50C 0.9600 .
C45 H45A 0.9600 .
C45 H45B 0.9600 .
C45 H45C 0.9600 .
C38 Na1 2.873(5) 4_666
C38 H38A 0.95(4) .
C38 H38C 0.97(4) .
C38 H38B 1.07(4) .
C10 H10B 1.01(4) .
C10 H10A 0.96(5) .
C10 H10C 1.04(6) .
C24 H24B 0.97(4) .
C24 H24A 0.95(4) .
C24 H24C 1.01(4) .
C36 H36A 0.9600 .
C36 H36B 0.9600 .
C36 H36C 0.9600 .
C21 H21A 0.9600 .
C21 H21B 0.9600 .
C21 H21C 0.9600 .
C44 H44A 0.9600 .
C44 H44B 0.9600 .
C44 H44C 0.9600 .
C48 H48A 0.9600 .
C48 H48B 0.9600 .
C48 H48C 0.9600 .
C34 H34A 0.9600 .
C34 H34B 0.9600 .
C34 H34C 0.9600 .
C8 C7 1.481(6) .
C8 H8A 0.9700 .
C8 H8B 0.9700 .
C49 H49A 0.9600 .
C49 H49B 0.9600 .
C49 H49C 0.9600 .
C35 H35A 0.9600 .
C35 H35B 0.9600 .
C35 H35C 0.9600 .
C18 H18A 0.9600 .
C18 H18B 0.9600 .
C18 H18C 0.9600 .
C7 C6 1.495(7) .
C7 H7A 0.9700 .
C7 H7B 0.9700 .
C46 H46A 0.9600 .
C46 H46B 0.9600 .
C46 H46C 0.9600 .
C5 C6 1.510(6) .
C5 H5A 0.9700 .
C5 H5B 0.9700 .
C16 H16A 0.9600 .
C16 H16B 0.9600 .
C16 H16C 0.9600 .
C6 H6A 0.9700 .
C6 H6B 0.9700 .
C17 H17A 0.9600 .
C17 H17B 0.9600 .
C17 H17C 0.9600 .
O1 C1 1.415(5) .
O1 C2 1.426(5) .
O1 Na1 2.333(3) .
C2 C3 1.490(6) .
C2 H2A 0.9700 .
C2 H2B 0.9700 .
C1 C4 1.475(6) .
C1 H1A 0.9700 .
C1 H1B 0.9700 .
C3 C4 1.450(7) .
C3 H3A 0.9700 .
C3 H3B 0.9700 .
C4 H4A 0.9700 .
C4 H4B 0.9700 .
Na2 H11A 2.36(4) .
Na2 H11B 2.41(4) .
Na2 H23A 2.53(3) .
Na2 H23B 2.48(4) .
Na1 N5 2.543(3) 4_565
Na1 N6 2.684(3) 4_565
Na1 C38 2.873(5) 4_565
Na1 Al3 3.3868(17) 4_565
Na1 H9C 2.64(5) .
Na1 H9A 2.43(4) .

loop_
_geom_torsion_atom_site_label_1
_geom_torsion_atom_site_label_2
_geom_torsion_atom_site_label_3
_geom_torsion_atom_site_label_4
_geom_torsion
_geom_torsion_site_symmetry_1
_geom_torsion_site_symmetry_4
C10 Al1 N1 C12 45.6(4) . .
C9 Al1 N1 C12 -78.9(4) . .
C11 Al1 N1 C12 165.1(4) . .
C10 Al1 N1 N2 -158.5(2) . .
C9 Al1 N1 N2 77.0(2) . .
C11 Al1 N1 N2 -39.0(3) . .
N5 Na3 N4 C26 -40.3(3) . .
C24 Na3 N4 C26 179.7(3) . .
C37 Na3 N4 C26 77.7(3) . .
N5 Na3 N4 N3 86.0(2) . .
C24 Na3 N4 N3 -54.0(2) . .
C37 Na3 N4 N3 -156.1(2) . .
N5 Na3 N4 Na2 -173.49(13) . .
C24 Na3 N4 Na2 46.50(16) . .
C37 Na3 N4 Na2 -55.5(2) . .
N4 Na3 N5 C42 -3.0(3) . .
C24 Na3 N5 C42 121.0(2) . .
C37 Na3 N5 C42 -131.1(2) . .
N4 Na3 N5 N6 114.0(2) . .
C24 Na3 N5 N6 -122.1(2) . .
C37 Na3 N5 N6 -14.1(2) . .
N4 Na3 N5 Na1 -152.40(15) . 4_666
C24 Na3 N5 Na1 -28.4(2) . 4_666
C37 Na3 N5 Na1 79.50(19) . 4_666
C26 N4 N3 C28 0.5(3) . .
Na3 N4 N3 C28 -135.9(2) . .
Na2 N4 N3 C28 94.0(2) . .
C26 N4 N3 Al2 -167.2(2) . .
Na3 N4 N3 Al2 56.4(2) . .
Na2 N4 N3 Al2 -73.69(15) . .
C26 N4 N3 Na2 -93.5(2) . .
Na3 N4 N3 Na2 130.13(15) . .
C25 Al2 N3 C28 51.7(4) . .
C24 Al2 N3 C28 170.4(3) . .
C23 Al2 N3 C28 -73.3(4) . .
C25 Al2 N3 N4 -145.9(2) . .
C24 Al2 N3 N4 -27.2(2) . .
C23 Al2 N3 N4 89.2(2) . .
C25 Al2 N3 Na2 155.14(15) . .
C24 Al2 N3 Na2 -86.18(15) . .
C23 Al2 N3 Na2 30.18(16) . .
C42 N5 N6 C40 0.9(3) . .
Na3 N5 N6 C40 -119.9(2) . .
Na1 N5 N6 C40 105.9(2) 4_666 .
C42 N5 N6 Al3 170.12(19) . .
Na3 N5 N6 Al3 49.34(19) . .
Na1 N5 N6 Al3 -84.89(13) 4_666 .
C42 N5 N6 Na1 -105.0(2) . 4_666
Na3 N5 N6 Na1 134.23(15) . 4_666
C39 Al3 N6 C40 -35.1(4) . .
C38 Al3 N6 C40 -155.0(3) . .
C37 Al3 N6 C40 86.8(4) . .
Na1 Al3 N6 C40 -128.4(4) 4_666 .
C39 Al3 N6 N5 161.8(2) . .
C38 Al3 N6 N5 41.8(2) . .
C37 Al3 N6 N5 -76.3(2) . .
Na1 Al3 N6 N5 68.44(17) 4_666 .
C39 Al3 N6 Na1 93.36(17) . 4_666
C38 Al3 N6 Na1 -26.61(15) . 4_666
C37 Al3 N6 Na1 -144.76(16) . 4_666
C12 N1 N2 C14 0.2(3) . .
Al1 N1 N2 C14 -163.5(2) . .
C12 N1 N2 Na2 -139.4(2) . .
Al1 N1 N2 Na2 56.9(2) . .
N3 N4 C26 C27 -0.4(3) . .
Na3 N4 C26 C27 125.5(3) . .
Na2 N4 C26 C27 -89.1(3) . .
N3 N4 C26 C33 179.9(3) . .
Na3 N4 C26 C33 -54.1(4) . .
Na2 N4 C26 C33 91.3(3) . .
N3 N4 C26 Na2 88.6(2) . .
Na3 N4 C26 Na2 -145.4(2) . .
N4 C26 C27 C28 0.2(4) . .
C33 C26 C27 C28 179.8(3) . .
Na2 C26 C27 C28 -60.0(3) . .
N1 N2 C14 C13 -0.3(4) . .
Na2 N2 C14 C13 131.3(2) . .
N1 N2 C14 C15 178.6(3) . .
Na2 N2 C14 C15 -49.8(4) . .
N5 N6 C40 C41 -0.6(3) . .
Al3 N6 C40 C41 -163.8(3) . .
Na1 N6 C40 C41 73.1(3) 4_666 .
N5 N6 C40 C47 176.4(3) . .
Al3 N6 C40 C47 13.2(5) . .
Na1 N6 C40 C47 -109.9(3) 4_666 .
N2 N1 C12 C13 0.0(4) . .
Al1 N1 C12 C13 156.2(3) . .
N2 N1 C12 C19 177.9(3) . .
Al1 N1 C12 C19 -25.9(5) . .
C20 C19 C12 N1 -59.3(4) . .
C22 C19 C12 N1 63.5(4) . .
C21 C19 C12 N1 -179.0(3) . .
C20 C19 C12 C13 118.2(4) . .
C22 C19 C12 C13 -119.0(4) . .
C21 C19 C12 C13 -1.5(5) . .
N1 C12 C13 C14 -0.2(4) . .
C19 C12 C13 C14 -178.0(3) . .
N2 C14 C13 C12 0.3(4) . .
C15 C14 C13 C12 -178.5(3) . .
N1 Al1 C9 Na1 -43.2(13) . .
C10 Al1 C9 Na1 -170.0(12) . .
C11 Al1 C9 Na1 74.2(13) . .
N4 N3 C28 C27 -0.3(3) . .
Al2 N3 C28 C27 162.6(3) . .
Na2 N3 C28 C27 64.8(3) . .
N4 N3 C28 C29 -180.0(3) . .
Al2 N3 C28 C29 -17.1(5) . .
Na2 N3 C28 C29 -114.8(3) . .
C26 C27 C28 N3 0.1(4) . .
C26 C27 C28 C29 179.7(3) . .
C25 Al2 C23 Na2 -156.78(15) . .
N3 Al2 C23 Na2 -31.29(15) . .
C24 Al2 C23 Na2 85.16(16) . .
C39 Al3 C37 Na3 175.05(17) . .
C38 Al3 C37 Na3 -63.0(2) . .
N6 Al3 C37 Na3 49.36(16) . .
Na1 Al3 C37 Na3 3.3(3) 4_666 .
N5 Na3 C37 Al3 -24.43(16) . .
N4 Na3 C37 Al3 -164.62(13) . .
C24 Na3 C37 Al3 106.68(17) . .
N3 C28 C29 C32 172.4(3) . .
C27 C28 C29 C32 -7.2(5) . .
N3 C28 C29 C30 53.5(4) . .
C27 C28 C29 C30 -126.1(4) . .
N3 C28 C29 C31 -69.1(4) . .
C27 C28 C29 C31 111.3(4) . .
N6 N5 C42 C41 -0.8(3) . .
Na3 N5 C42 C41 116.9(2) . .
Na1 N5 C42 C41 -85.2(3) 4_666 .
N6 N5 C42 C43 179.0(3) . .
Na3 N5 C42 C43 -63.3(3) . .
Na1 N5 C42 C43 94.6(3) 4_666 .
N6 C40 C41 C42 0.1(4) . .
C47 C40 C41 C42 -176.7(3) . .
N5 C42 C41 C40 0.4(4) . .
C43 C42 C41 C40 -179.4(3) . .
N4 C26 C33 C36 -40.1(4) . .
C27 C26 C33 C36 140.3(3) . .
Na2 C26 C33 C36 23.4(3) . .
N4 C26 C33 C34 81.3(4) . .
C27 C26 C33 C34 -98.3(4) . .
Na2 C26 C33 C34 144.8(3) . .
N4 C26 C33 C35 -158.9(3) . .
C27 C26 C33 C35 21.5(5) . .
Na2 C26 C33 C35 -95.4(3) . .
N6 C40 C47 C50 -61.9(4) . .
C41 C40 C47 C50 114.4(4) . .
N6 C40 C47 C48 179.6(3) . .
C41 C40 C47 C48 -4.1(5) . .
N6 C40 C47 C49 60.7(4) . .
C41 C40 C47 C49 -122.9(4) . .
N2 C14 C15 C18 -174.6(4) . .
C13 C14 C15 C18 4.1(5) . .
N2 C14 C15 C17 63.4(5) . .
C13 C14 C15 C17 -117.9(5) . .
N2 C14 C15 C16 -54.0(5) . .
C13 C14 C15 C16 124.7(4) . .
N1 Al1 C11 Na2 3.0(2) . .
C10 Al1 C11 Na2 128.9(2) . .
C9 Al1 C11 Na2 -110.60(18) . .
N5 C42 C43 C46 -2.9(4) . .
C41 C42 C43 C46 176.9(3) . .
N5 C42 C43 C45 117.6(3) . .
C41 C42 C43 C45 -62.6(4) . .
N5 C42 C43 C44 -123.3(4) . .
C41 C42 C43 C44 56.5(5) . .
C39 Al3 C38 Na1 -100.34(18) . 4_666
N6 Al3 C38 Na1 24.77(14) . 4_666
C37 Al3 C38 Na1 136.59(16) . 4_666
C25 Al2 C24 Na3 110.57(18) . .
N3 Al2 C24 Na3 -13.59(18) . .
C23 Al2 C24 Na3 -126.34(16) . .
N5 Na3 C24 Al2 -111.95(15) . .
N4 Na3 C24 Al2 30.71(14) . .
C37 Na3 C24 Al2 146.77(15) . .
C5 O2 C8 C7 -3.9(4) . .
Na1 O2 C8 C7 -177.5(3) . .
O2 C8 C7 C6 24.1(5) . .
C8 O2 C5 C6 -17.8(4) . .
Na1 O2 C5 C6 156.0(3) . .
C8 C7 C6 C5 -34.2(5) . .
O2 C5 C6 C7 32.0(5) . .
C1 O1 C2 C3 7.5(6) . .
Na1 O1 C2 C3 -154.0(4) . .
C2 O1 C1 C4 6.0(6) . .
Na1 O1 C1 C4 165.6(3) . .
O1 C2 C3 C4 -18.3(7) . .
C2 C3 C4 C1 21.4(7) . .
O1 C1 C4 C3 -17.4(7) . .
C14 N2 Na2 N4 -47.7(3) . .
N1 N2 Na2 N4 82.9(2) . .
C14 N2 Na2 C11 -176.7(3) . .
N1 N2 Na2 C11 -46.2(2) . .
C14 N2 Na2 C23 85.8(3) . .
N1 N2 Na2 C23 -143.62(19) . .
C14 N2 Na2 N3 -46.4(5) . .
N1 N2 Na2 N3 84.1(4) . .
C14 N2 Na2 C26 -78.6(3) . .
N1 N2 Na2 C26 51.9(2) . .
C26 N4 Na2 N2 -73.4(2) . .
N3 N4 Na2 N2 179.31(16) . .
Na3 N4 Na2 N2 69.9(2) . .
C26 N4 Na2 C11 43.0(2) . .
N3 N4 Na2 C11 -64.3(2) . .
Na3 N4 Na2 C11 -173.72(15) . .
C26 N4 Na2 C23 144.0(2) . .
N3 N4 Na2 C23 36.75(17) . .
Na3 N4 Na2 C23 -72.70(17) . .
C26 N4 Na2 N3 107.2(2) . .
Na3 N4 Na2 N3 -109.4(2) . .
N3 N4 Na2 C26 -107.2(2) . .
Na3 N4 Na2 C26 143.3(3) . .
Al1 C11 Na2 N2 17.22(17) . .
Al1 C11 Na2 N4 -123.08(16) . .
Al1 C11 Na2 C23 140.05(18) . .
Al1 C11 Na2 N3 -150.35(15) . .
Al1 C11 Na2 C26 -104.83(17) . .
Al2 C23 Na2 N2 -145.11(13) . .
Al2 C23 Na2 N4 3.83(15) . .
Al2 C23 Na2 C11 124.70(16) . .
Al2 C23 Na2 N3 22.32(11) . .
Al2 C23 Na2 C26 20.65(18) . .
C28 N3 Na2 N2 -106.3(4) . .
N4 N3 Na2 N2 -1.8(4) . .
Al2 N3 Na2 N2 115.6(4) . .
C28 N3 Na2 N4 -104.5(3) . .
Al2 N3 Na2 N4 117.34(18) . .
C28 N3 Na2 C11 21.9(2) . .
N4 N3 Na2 C11 126.39(18) . .
Al2 N3 Na2 C11 -116.27(14) . .
C28 N3 Na2 C23 115.6(2) . .
N4 N3 Na2 C23 -139.89(19) . .
Al2 N3 Na2 C23 -22.55(11) . .
C28 N3 Na2 C26 -66.6(2) . .
N4 N3 Na2 C26 37.93(16) . .
Al2 N3 Na2 C26 155.26(15) . .
N4 C26 Na2 N2 126.2(2) . .
C27 C26 Na2 N2 -126.36(19) . .
C33 C26 Na2 N2 8.5(2) . .
C27 C26 Na2 N4 107.4(3) . .
C33 C26 Na2 N4 -117.7(3) . .
N4 C26 Na2 C11 -143.4(2) . .
C27 C26 Na2 C11 -35.9(2) . .
C33 C26 Na2 C11 98.9(2) . .
N4 C26 Na2 C23 -39.6(2) . .
C27 C26 Na2 C23 67.8(2) . .
C33 C26 Na2 C23 -157.4(2) . .
N4 C26 Na2 N3 -41.85(17) . .
C27 C26 Na2 N3 65.56(19) . .
C33 C26 Na2 N3 -159.6(2) . .
C8 O2 Na1 O1 85.1(3) . .
C5 O2 Na1 O1 -87.7(3) . .
C8 O2 Na1 N5 -110.4(3) . 4_565
C5 O2 Na1 N5 76.8(3) . 4_565
C8 O2 Na1 N6 -110.0(3) . 4_565
C5 O2 Na1 N6 77.2(3) . 4_565
C8 O2 Na1 C9 -0.8(3) . .
C5 O2 Na1 C9 -173.6(3) . .
C8 O2 Na1 C38 173.5(3) . 4_565
C5 O2 Na1 C38 0.7(3) . 4_565
C8 O2 Na1 Al3 -166.7(2) . 4_565
C5 O2 Na1 Al3 20.5(3) . 4_565
C1 O1 Na1 O2 -148.1(4) . .
C2 O1 Na1 O2 9.5(3) . .
C1 O1 Na1 N5 59.7(4) . 4_565
C2 O1 Na1 N5 -142.7(3) . 4_565
C1 O1 Na1 N6 42.8(4) . 4_565
C2 O1 Na1 N6 -159.6(3) . 4_565
C1 O1 Na1 C9 -59.6(4) . .
C2 O1 Na1 C9 98.0(3) . .
C1 O1 Na1 C38 105.6(4) . 4_565
C2 O1 Na1 C38 -96.8(3) . 4_565
C1 O1 Na1 Al3 71.0(4) . 4_565
C2 O1 Na1 Al3 -131.4(3) . 4_565
Al1 C9 Na1 O2 53.1(12) . .
Al1 C9 Na1 O1 -46.1(12) . .
Al1 C9 Na1 N5 163.7(12) . 4_565
Al1 C9 Na1 N6 -164.6(12) . 4_565
Al1 C9 Na1 C38 -107.7(12) . 4_565
Al1 C9 Na1 Al3 -139.2(12) . 4_565
